data_4030451
loop_
_publ_author_name
'Mamedov, Vakhid A.'
'Zhukova, Nataliya A.'
'Beschastnova, Tat'yana N.'
'Syakaev, Victor V.'
'Krivolapov, Dmitry B.'
'Mironova, Ekaterina V.'
'Zamaletdinova, Anastasiya I.'
'Rizvanov, Il'dar Kh'
'Latypov, Shamil K.'

_publ_section_title
;
 Rearrangement of Quinoxalin-2-ones When Exposed to Enamines Generated in
 Situ from Ketones and Ammonium Acetate: Method for the Synthesis of
 1-(Pyrrolyl)benzimidazolones.
;
_journal_issue 3
_journal_name_full 'The Journal of organic chemistry'
_journal_page_first 1375
_journal_page_last 1386
_journal_paper_doi 10.1021/jo502135d
_journal_volume 80
_journal_year 2015
_chemical_formula_moiety 'C22 H16 N4 O'
_chemical_formula_sum 'C22 H16 N4 O'
_chemical_formula_weight 352.39
_space_group_IT_number 14
_symmetry_cell_setting monoclinic
_symmetry_Int_Tables_number 14
_symmetry_space_group_name_Hall '-P 2ybc'
_symmetry_space_group_name_H-M 'P 1 21/c 1'
_atom_sites_solution_hydrogens geom
_atom_sites_solution_primary direct
_atom_sites_solution_secondary difmap
_audit_creation_method SHELXL-97
_cell_angle_alpha 90.00
_cell_angle_beta 93.676(11)
_cell_angle_gamma 90.00
_cell_formula_units_Z 4
_cell_length_a 8.270(4)
_cell_length_b 20.421(8)
_cell_length_c 10.817(5)
_cell_measurement_reflns_used 2859
_cell_measurement_temperature 296(2)
_cell_measurement_theta_max 25.05
_cell_measurement_theta_min 3.35
_cell_volume 1823.0(14)
_computing_cell_refinement 'Bruker SAINT'
_computing_data_collection 'Bruker APEX2'
_computing_data_reduction 'Bruker SAINT'
_computing_molecular_graphics 'Bruker SHELXTL'
_computing_publication_material 'Bruker SHELXTL'
_computing_structure_refinement 'SHELXL-97 (Sheldrick, 2008)'
_computing_structure_solution 'SHELXS-97 (Sheldrick, 2008)'
_diffrn_ambient_temperature 296(2)
_diffrn_measured_fraction_theta_full 0.999
_diffrn_measured_fraction_theta_max 0.999
_diffrn_measurement_device_type 'Bruker APEX-II CCD'
_diffrn_measurement_method '\f and \w scans'
_diffrn_radiation_monochromator graphite
_diffrn_radiation_probe x-ray
_diffrn_radiation_type MoK\a
_diffrn_radiation_wavelength 0.71073
_diffrn_reflns_av_R_equivalents 0.0610
_diffrn_reflns_av_sigmaI/netI 0.0678
_diffrn_reflns_limit_h_max 11
_diffrn_reflns_limit_h_min -12
_diffrn_reflns_limit_k_max 22
_diffrn_reflns_limit_k_min -30
_diffrn_reflns_limit_l_max 15
_diffrn_reflns_limit_l_min -16
_diffrn_reflns_number 22092
_diffrn_reflns_theta_full 32.00
_diffrn_reflns_theta_max 32.00
_diffrn_reflns_theta_min 1.99
_diffrn_source 'fine-focus sealed tube'
_diffrn_source_type 'Kappa Apex II CCD'
_exptl_absorpt_coefficient_mu 0.082
_exptl_absorpt_correction_T_max 0.9943
_exptl_absorpt_correction_T_min 0.9758
_exptl_absorpt_correction_type multi-scan
_exptl_absorpt_process_details
;
G.M. Sheldrick (1998a). SADABS v.2.01, Bruker.
Siemens Area Detector Absorption Correction Program.
Bruker AXS. Madison. Wisconsin. USA
;
_exptl_crystal_colour colorless
_exptl_crystal_density_diffrn 1.284
_exptl_crystal_density_method 'not measured'
_exptl_crystal_description prism
_exptl_crystal_F_000 736
_exptl_crystal_size_max 0.30
_exptl_crystal_size_mid 0.20
_exptl_crystal_size_min 0.07
_refine_diff_density_max 0.434
_refine_diff_density_min -0.612
_refine_diff_density_rms 0.181
_refine_ls_extinction_method none
_refine_ls_goodness_of_fit_ref 1.018
_refine_ls_hydrogen_treatment mixed
_refine_ls_matrix_type full
_refine_ls_number_parameters 252
_refine_ls_number_reflns 6329
_refine_ls_number_restraints 0
_refine_ls_restrained_S_all 1.018
_refine_ls_R_factor_all 0.1332
_refine_ls_R_factor_gt 0.0647
_refine_ls_shift/su_max 0.000
_refine_ls_shift/su_mean 0.000
_refine_ls_structure_factor_coef Fsqd
_refine_ls_weighting_details 'calc w=1/[\s^2^(Fo^2^)+(0.1233P)^2^+0.0000P] where P=(Fo^2^+2Fc^2^)/3'
_refine_ls_weighting_scheme calc
_refine_ls_wR_factor_gt 0.1651
_refine_ls_wR_factor_ref 0.2252
_reflns_number_gt 3494
_reflns_number_total 6329
_reflns_threshold_expression >2sigma(I)
_cod_data_source_file jo502135d_si_005.cif
_cod_data_source_block v469_fin
_cod_depositor_comments 'Adding full bibliography for 4030450--4030452.cif.'
_cod_original_cell_volume 1823.2(13)
_cod_original_sg_symbol_H-M 'P 21/c'
_cod_database_code 4030451

loop_
_symmetry_equiv_pos_as_xyz
'x, y, z'
'-x, y+1/2, -z+1/2'
'-x, -y, -z'
'x, -y-1/2, z-1/2'

loop_
_atom_site_label
_atom_site_type_symbol
_atom_site_fract_x
_atom_site_fract_y
_atom_site_fract_z
_atom_site_U_iso_or_equiv
_atom_site_adp_type
_atom_site_occupancy
_atom_site_symmetry_multiplicity
_atom_site_calc_flag
_atom_site_refinement_flags
O2 O 0.50087(19) 0.49391(8) 0.82793(12) 0.0461(4) Uani 1 1 d .
N11 N 0.2666(2) 0.39074(7) 0.57979(13) 0.0316(4) Uani 1 1 d .
N1 N 0.24355(19) 0.45490(7) 0.76300(13) 0.0304(3) Uani 1 1 d .
N3 N 0.3090(2) 0.46063(8) 0.96398(14) 0.0365(4) Uani 1 1 d .
C21 C 0.1757(3) 0.59910(11) 0.6546(2) 0.0547(6) Uani 1 1 d .
H21 H 0.1283 0.5725 0.7119 0.066 Uiso 1 1 calc R
N25 N 0.3107(3) 0.23451(9) 0.21528(18) 0.0637(6) Uani 1 1 d .
C24 C 0.3705(4) 0.29256(11) 0.1866(2) 0.0560(7) Uani 1 1 d .
H24 H 0.4183 0.2965 0.1114 0.067 Uiso 1 1 calc R
C23 C 0.3664(3) 0.34738(10) 0.26119(18) 0.0423(5) Uani 1 1 d .
H23 H 0.4114 0.3867 0.2367 0.051 Uiso 1 1 calc R
C22 C 0.2942(2) 0.34289(9) 0.37315(15) 0.0332(4) Uani 1 1 d .
C15 C 0.2846(2) 0.39904(8) 0.45545(15) 0.0310(4) Uani 1 1 d .
C12 C 0.2582(2) 0.45111(8) 0.63435(15) 0.0288(4) Uani 1 1 d .
C7A C 0.1086(2) 0.43351(8) 0.82436(15) 0.0292(4) Uani 1 1 d .
C7 C -0.0408(3) 0.41239(10) 0.77898(19) 0.0400(5) Uani 1 1 d .
H7 H -0.0686 0.4108 0.6943 0.048 Uiso 1 1 calc R
C6 C -0.1488(3) 0.39353(11) 0.8654(2) 0.0483(5) Uani 1 1 d .
H6 H -0.2516 0.3790 0.8382 0.058 Uiso 1 1 calc R
C5 C -0.1063(3) 0.39584(11) 0.9920(2) 0.0476(5) Uani 1 1 d .
H5 H -0.1812 0.3826 1.0476 0.057 Uiso 1 1 calc R
C27 C 0.2303(3) 0.28251(10) 0.40369(19) 0.0509(6) Uani 1 1 d .
H27 H 0.1803 0.2771 0.4776 0.061 Uiso 1 1 calc R
C26 C 0.2419(4) 0.23113(11) 0.3238(2) 0.0672(8) Uani 1 1 d .
H26 H 0.1990 0.1911 0.3464 0.081 Uiso 1 1 calc R
C2 C 0.3677(2) 0.47224(9) 0.85037(15) 0.0324(4) Uani 1 1 d .
C3A C 0.1520(2) 0.43682(9) 0.95124(16) 0.0316(4) Uani 1 1 d .
C4 C 0.0450(3) 0.41736(10) 1.03709(18) 0.0403(5) Uani 1 1 d .
H4 H 0.0735 0.4187 1.1216 0.048 Uiso 1 1 calc R
C13 C 0.2681(2) 0.49911(8) 0.54477(15) 0.0293(4) Uani 1 1 d .
C16 C 0.2574(2) 0.57041(9) 0.55920(17) 0.0337(4) Uani 1 1 d .
C20 C 0.1642(4) 0.66655(13) 0.6651(3) 0.0750(9) Uani 1 1 d .
H20 H 0.1116 0.6850 0.7302 0.090 Uiso 1 1 calc R
C19 C 0.2304(4) 0.70595(13) 0.5795(3) 0.0780(10) Uani 1 1 d .
H19 H 0.2211 0.7512 0.5858 0.094 Uiso 1 1 calc R
C18 C 0.3104(4) 0.67919(11) 0.4844(3) 0.0634(7) Uani 1 1 d .
H18 H 0.3549 0.7064 0.4265 0.076 Uiso 1 1 calc R
C17 C 0.3255(3) 0.61141(10) 0.4740(2) 0.0427(5) Uani 1 1 d .
H17 H 0.3811 0.5936 0.4100 0.051 Uiso 1 1 calc R
C14 C 0.2871(2) 0.46513(9) 0.43171(15) 0.0321(4) Uani 1 1 d .
H14 H 0.2992 0.4844 0.3549 0.039 Uiso 1 1 calc R
H3 H 0.357(3) 0.4741(11) 1.031(2) 0.042(6) Uiso 1 1 d .
H11 H 0.253(4) 0.3485(15) 0.618(3) 0.084(10) Uiso 1 1 d .

loop_
_atom_site_aniso_label
_atom_site_aniso_U_11
_atom_site_aniso_U_22
_atom_site_aniso_U_33
_atom_site_aniso_U_23
_atom_site_aniso_U_13
_atom_site_aniso_U_12
O2 0.0449(8) 0.0672(10) 0.0263(6) -0.0027(6) 0.0024(6) -0.0192(7)
N11 0.0500(10) 0.0245(7) 0.0200(6) 0.0005(5) 0.0010(6) -0.0056(6)
N1 0.0399(9) 0.0321(8) 0.0191(6) -0.0015(5) 0.0010(5) -0.0038(6)
N3 0.0417(9) 0.0479(10) 0.0196(7) -0.0041(6) 0.0010(6) -0.0076(7)
C21 0.0729(17) 0.0399(12) 0.0523(13) -0.0041(10) 0.0120(12) 0.0125(11)
N25 0.117(2) 0.0335(10) 0.0398(10) -0.0116(8) 0.0002(11) 0.0033(11)
C24 0.092(2) 0.0426(13) 0.0339(10) -0.0100(9) 0.0104(11) 0.0046(12)
C23 0.0631(14) 0.0337(10) 0.0305(9) -0.0037(7) 0.0059(9) -0.0018(9)
C22 0.0502(12) 0.0263(8) 0.0226(7) -0.0032(6) -0.0024(7) -0.0020(8)
C15 0.0458(11) 0.0269(9) 0.0199(7) -0.0013(6) -0.0003(7) -0.0028(7)
C12 0.0391(10) 0.0283(8) 0.0189(7) -0.0025(6) -0.0002(6) -0.0025(7)
C7A 0.0367(10) 0.0246(8) 0.0266(8) 0.0006(6) 0.0037(7) 0.0007(7)
C7 0.0425(11) 0.0412(11) 0.0356(9) 0.0008(8) -0.0025(8) -0.0033(9)
C6 0.0403(12) 0.0489(13) 0.0559(13) 0.0008(10) 0.0037(10) -0.0064(10)
C5 0.0468(13) 0.0495(13) 0.0486(12) 0.0037(9) 0.0182(10) -0.0031(10)
C27 0.0912(19) 0.0328(10) 0.0286(9) -0.0022(7) 0.0041(10) -0.0137(11)
C26 0.131(3) 0.0299(11) 0.0392(11) -0.0049(9) -0.0012(14) -0.0165(13)
C2 0.0413(11) 0.0348(9) 0.0211(7) -0.0026(6) 0.0009(7) -0.0045(8)
C3A 0.0403(11) 0.0292(9) 0.0256(8) -0.0008(6) 0.0045(7) 0.0003(7)
C4 0.0480(12) 0.0432(11) 0.0307(9) 0.0012(8) 0.0100(8) 0.0003(9)
C13 0.0388(10) 0.0249(8) 0.0237(7) -0.0005(6) -0.0008(6) -0.0003(7)
C16 0.0417(11) 0.0258(9) 0.0325(9) -0.0022(7) -0.0063(7) 0.0020(7)
C20 0.104(2) 0.0419(14) 0.079(2) -0.0142(13) 0.0035(17) 0.0254(15)
C19 0.103(2) 0.0272(12) 0.101(2) -0.0119(14) -0.0139(19) 0.0117(13)
C18 0.0765(19) 0.0314(12) 0.0801(18) 0.0120(12) -0.0117(15) -0.0104(12)
C17 0.0485(13) 0.0338(10) 0.0446(11) 0.0053(8) -0.0058(9) -0.0064(9)
C14 0.0469(11) 0.0291(9) 0.0201(7) 0.0016(6) 0.0006(7) -0.0018(8)

loop_
_atom_type_symbol
_atom_type_description
_atom_type_scat_dispersion_real
_atom_type_scat_dispersion_imag
_atom_type_scat_source
C C 0.0033 0.0016 'International Tables Vol C Tables 4.2.6.8 and 6.1.1.4'
H H 0.0000 0.0000 'International Tables Vol C Tables 4.2.6.8 and 6.1.1.4'
N N 0.0061 0.0033 'International Tables Vol C Tables 4.2.6.8 and 6.1.1.4'
O O 0.0106 0.0060 'International Tables Vol C Tables 4.2.6.8 and 6.1.1.4'

loop_
_geom_angle_atom_site_label_1
_geom_angle_atom_site_label_2
_geom_angle_atom_site_label_3
_geom_angle
C12 N11 C15 108.81(14)
C12 N11 H11 127.3(18)
C15 N11 H11 123.7(18)
C2 N1 C7A 109.36(15)
C2 N1 C12 125.27(16)
C7A N1 C12 124.88(15)
C2 N3 C3A 110.81(15)
C2 N3 H3 122.5(16)
C3A N3 H3 125.5(16)
C20 C21 C16 121.1(3)
C20 C21 H21 119.5
C16 C21 H21 119.5
C24 N25 C26 115.88(19)
N25 C24 C23 124.2(2)
N25 C24 H24 117.9
C23 C24 H24 117.9
C24 C23 C22 119.0(2)
C24 C23 H23 120.5
C22 C23 H23 120.5
C23 C22 C27 117.24(18)
C23 C22 C15 121.65(17)
C27 C22 C15 121.11(18)
N11 C15 C14 107.95(14)
N11 C15 C22 120.99(15)
C14 C15 C22 131.04(16)
N11 C12 C13 109.19(15)
N11 C12 N1 119.04(15)
C13 C12 N1 131.76(15)
C7 C7A C3A 122.44(18)
C7 C7A N1 130.90(17)
C3A C7A N1 106.67(16)
C7A C7 C6 116.76(19)
C7A C7 H7 121.6
C6 C7 H7 121.6
C7 C6 C5 121.4(2)
C7 C6 H6 119.3
C5 C6 H6 119.3
C4 C5 C6 121.4(2)
C4 C5 H5 119.3
C6 C5 H5 119.3
C26 C27 C22 119.2(2)
C26 C27 H27 120.4
C22 C27 H27 120.4
N25 C26 C27 124.5(2)
N25 C26 H26 117.8
C27 C26 H26 117.8
O2 C2 N3 127.93(16)
O2 C2 N1 126.08(16)
N3 C2 N1 105.99(17)
C4 C3A N3 132.13(17)
C4 C3A C7A 120.70(18)
N3 C3A C7A 107.16(16)
C3A C4 C5 117.26(19)
C3A C4 H4 121.4
C5 C4 H4 121.4
C12 C13 C14 105.72(15)
C12 C13 C16 128.42(16)
C14 C13 C16 125.85(15)
C17 C16 C21 118.17(19)
C17 C16 C13 119.82(18)
C21 C16 C13 121.97(19)
C19 C20 C21 119.8(3)
C19 C20 H20 120.1
C21 C20 H20 120.1
C20 C19 C18 120.5(2)
C20 C19 H19 119.8
C18 C19 H19 119.8
C19 C18 C17 120.3(3)
C19 C18 H18 119.8
C17 C18 H18 119.8
C16 C17 C18 120.2(2)
C16 C17 H17 119.9
C18 C17 H17 119.9
C15 C14 C13 108.31(15)
C15 C14 H14 125.8
C13 C14 H14 125.8

loop_
_geom_bond_atom_site_label_1
_geom_bond_atom_site_label_2
_geom_bond_distance
O2 C2 1.225(2)
N11 C12 1.370(2)
N11 C15 1.373(2)
N11 H11 0.97(3)
N1 C2 1.396(2)
N1 C7A 1.405(2)
N1 C12 1.407(2)
N3 C2 1.371(2)
N3 C3A 1.385(3)
N3 H3 0.85(2)
C21 C20 1.386(3)
C21 C16 1.398(3)
C21 H21 0.9300
N25 C24 1.329(3)
N25 C26 1.339(3)
C24 C23 1.382(3)
C24 H24 0.9300
C23 C22 1.387(3)
C23 H23 0.9300
C22 C27 1.390(3)
C22 C15 1.457(2)
C15 C14 1.374(2)
C12 C13 1.384(2)
C7A C7 1.370(3)
C7A C3A 1.398(2)
C7 C6 1.388(3)
C7 H7 0.9300
C6 C5 1.393(3)
C6 H6 0.9300
C5 C4 1.385(3)
C5 H5 0.9300
C27 C26 1.367(3)
C27 H27 0.9300
C26 H26 0.9300
C3A C4 1.382(3)
C4 H4 0.9300
C13 C14 1.424(2)
C13 C16 1.468(3)
C16 C17 1.391(3)
C20 C19 1.367(5)
C20 H20 0.9300
C19 C18 1.372(5)
C19 H19 0.9300
C18 C17 1.395(3)
C18 H18 0.9300
C17 H17 0.9300
C14 H14 0.9300

loop_
_geom_torsion_atom_site_label_1
_geom_torsion_atom_site_label_2
_geom_torsion_atom_site_label_3
_geom_torsion_atom_site_label_4
_geom_torsion
C26 N25 C24 C23 0.5(4)
N25 C24 C23 C22 -0.7(4)
C24 C23 C22 C27 0.3(3)
C24 C23 C22 C15 -179.4(2)
C12 N11 C15 C14 -0.2(2)
C12 N11 C15 C22 -178.97(17)
C23 C22 C15 N11 -157.2(2)
C27 C22 C15 N11 23.1(3)
C23 C22 C15 C14 24.3(3)
C27 C22 C15 C14 -155.4(2)
C15 N11 C12 C13 1.0(2)
C15 N11 C12 N1 -178.46(16)
C2 N1 C12 N11 105.0(2)
C7A N1 C12 N11 -66.1(2)
C2 N1 C12 C13 -74.4(3)
C7A N1 C12 C13 114.6(2)
C2 N1 C7A C7 179.3(2)
C12 N1 C7A C7 -8.5(3)
C2 N1 C7A C3A -1.0(2)
C12 N1 C7A C3A 171.30(16)
C3A C7A C7 C6 -0.5(3)
N1 C7A C7 C6 179.19(19)
C7A C7 C6 C5 -0.2(3)
C7 C6 C5 C4 0.3(3)
C23 C22 C27 C26 0.3(4)
C15 C22 C27 C26 180.0(2)
C24 N25 C26 C27 0.1(5)
C22 C27 C26 N25 -0.5(5)
C3A N3 C2 O2 179.2(2)
C3A N3 C2 N1 -0.2(2)
C7A N1 C2 O2 -178.67(19)
C12 N1 C2 O2 9.1(3)
C7A N1 C2 N3 0.7(2)
C12 N1 C2 N3 -171.50(16)
C2 N3 C3A C4 178.9(2)
C2 N3 C3A C7A -0.4(2)
C7 C7A C3A C4 1.3(3)
N1 C7A C3A C4 -178.52(17)
C7 C7A C3A N3 -179.39(18)
N1 C7A C3A N3 0.8(2)
N3 C3A C4 C5 179.7(2)
C7A C3A C4 C5 -1.1(3)
C6 C5 C4 C3A 0.4(3)
N11 C12 C13 C14 -1.4(2)
N1 C12 C13 C14 177.96(19)
N11 C12 C13 C16 177.15(17)
N1 C12 C13 C16 -3.5(3)
C20 C21 C16 C17 -0.7(4)
C20 C21 C16 C13 -178.7(2)
C12 C13 C16 C17 157.0(2)
C14 C13 C16 C17 -24.7(3)
C12 C13 C16 C21 -25.1(3)
C14 C13 C16 C21 153.2(2)
C16 C21 C20 C19 1.5(4)
C21 C20 C19 C18 -1.1(5)
C20 C19 C18 C17 -0.1(5)
C21 C16 C17 C18 -0.4(3)
C13 C16 C17 C18 177.53(19)
C19 C18 C17 C16 0.9(4)
N11 C15 C14 C13 -0.7(2)
C22 C15 C14 C13 177.9(2)
C12 C13 C14 C15 1.3(2)
C16 C13 C14 C15 -177.30(18)
